data_7713984
loop_
_publ_author_name
'SCHILTZ, pauline'
'Casaretto, Nicolas'
'Bourcier, Sophie'
'Gosmini, Corinne'
'Auffrant, Audrey'

_publ_section_title
;
 Phosphinoquinoline supported CoII, NiII, and FeII complexes: divergent
 behaviour upon reduction
;
_journal_name_full 'Dalton Transactions'
_journal_paper_doi 10.1039/D3DT02441E
_journal_year 2023
_chemical_formula_moiety 'C15 H20 Br2 Fe N P'
_chemical_formula_sum 'C15 H20 Br2 Fe N P'
_chemical_formula_weight 460.96
_space_group_crystal_system monoclinic
_space_group_IT_number 14
_space_group_name_Hall '-P 2ybc'
_space_group_name_H-M_alt 'P 1 21/c 1'
_atom_sites_solution_hydrogens geom
_atom_sites_solution_primary dual
_audit_creation_date 2021-08-30
_audit_creation_method
;
Olex2 1.3
(compiled 2020.11.12 svn.r5f609507 for OlexSys, GUI svn.r6272)
;
_audit_update_record
;
2023-07-26 deposited with the CCDC.	2023-09-18 downloaded from the CCDC.
;
_cell_angle_alpha 90
_cell_angle_beta 90.251(5)
_cell_angle_gamma 90
_cell_formula_units_Z 4
_cell_length_a 10.4908(8)
_cell_length_b 12.7615(9)
_cell_length_c 13.1600(12)
_cell_measurement_reflns_used 2196
_cell_measurement_temperature 150.0
_cell_measurement_theta_max 21.009
_cell_measurement_theta_min 2.223
_cell_volume 1761.8(2)
_computing_cell_refinement 'SAINT V8.38A (Bruker, 2018)'
_computing_data_reduction 'SAINT V8.38A (Bruker, 2018)'
_computing_molecular_graphics 'Olex2 1.3 (Dolomanov et al., 2009)'
_computing_publication_material 'Olex2 1.3 (Dolomanov et al., 2009)'
_computing_structure_refinement 'SHELXL 2018/3 (Sheldrick, 2015)'
_computing_structure_solution 'SHELXT 2018/2 (Sheldrick, 2018)'
_diffrn_ambient_temperature 150.0
_diffrn_measured_fraction_theta_full 0.998
_diffrn_measured_fraction_theta_max 0.998
_diffrn_measurement_device_type 'Bruker APEX-II CCD'
_diffrn_measurement_method '\f and \w scans'
_diffrn_radiation_type MoK\a
_diffrn_radiation_wavelength 0.71073
_diffrn_reflns_av_R_equivalents 0.0983
_diffrn_reflns_av_unetI/netI 0.0702
_diffrn_reflns_Laue_measured_fraction_full 0.998
_diffrn_reflns_Laue_measured_fraction_max 0.998
_diffrn_reflns_limit_h_max 13
_diffrn_reflns_limit_h_min -13
_diffrn_reflns_limit_k_max 15
_diffrn_reflns_limit_k_min -15
_diffrn_reflns_limit_l_max 16
_diffrn_reflns_limit_l_min -16
_diffrn_reflns_number 24863
_diffrn_reflns_point_group_measured_fraction_full 0.998
_diffrn_reflns_point_group_measured_fraction_max 0.998
_diffrn_reflns_theta_full 25.242
_diffrn_reflns_theta_max 26.372
_diffrn_reflns_theta_min 2.513
_diffrn_source_current 31.0
_diffrn_source_power 1.705
_diffrn_source_voltage 55.0
_diffrn_standards_number 0
_exptl_absorpt_coefficient_mu 5.473
_exptl_absorpt_correction_T_max 0.7455
_exptl_absorpt_correction_T_min 0.5504
_exptl_absorpt_correction_type multi-scan
_exptl_absorpt_process_details
;
SADABS-2016/2 (Bruker,2016/2) was used for absorption correction.
wR2(int) was 0.1043 before and 0.0662 after correction.
The Ratio of minimum to maximum transmission is 0.7383.
The \l/2 correction factor is Not present.
;
_exptl_crystal_colour orange
_exptl_crystal_colour_primary orange
_exptl_crystal_density_diffrn 1.738
_exptl_crystal_description block
_exptl_crystal_F_000 912
_exptl_crystal_size_max 0.24
_exptl_crystal_size_mid 0.1
_exptl_crystal_size_min 0.08
_refine_diff_density_max 1.259
_refine_diff_density_min -0.960
_refine_diff_density_rms 0.119
_refine_ls_extinction_method none
_refine_ls_goodness_of_fit_ref 1.016
_refine_ls_hydrogen_treatment constr
_refine_ls_matrix_type full
_refine_ls_number_parameters 185
_refine_ls_number_reflns 3598
_refine_ls_number_restraints 0
_refine_ls_restrained_S_all 1.016
_refine_ls_R_factor_all 0.0830
_refine_ls_R_factor_gt 0.0443
_refine_ls_shift/su_max 0.000
_refine_ls_shift/su_mean 0.000
_refine_ls_structure_factor_coef Fsqd
_refine_ls_weighting_details 'w=1/[\s^2^(Fo^2^)+(0.0278P)^2^+4.2765P] where P=(Fo^2^+2Fc^2^)/3'
_refine_ls_weighting_scheme calc
_refine_ls_wR_factor_gt 0.0909
_refine_ls_wR_factor_ref 0.1064
_reflns_Friedel_coverage 0.000
_reflns_number_gt 2407
_reflns_number_total 3598
_reflns_threshold_expression 'I > 2\s(I)'
_cod_data_source_file d3dt02441e2.cif
_cod_data_source_block psc483_0m
_cod_database_code 7713984
_shelx_shelxl_version_number 2018/3
_shelx_space_group_comment
;
The symmetry employed for this shelxl refinement is uniquely defined
by the following loop, which should always be used as a source of
symmetry information in preference to the above space-group names.
They are only intended as comments.
;
_shelx_estimated_absorpt_t_max 0.669
_shelx_estimated_absorpt_t_min 0.353
_olex2_refinement_description
;
1. Fixed Uiso
 At 1.2 times of:
  All C(H) groups
 At 1.5 times of:
  All C(H,H,H) groups
2.a Ternary CH refined with riding coordinates:
 C00A(H00A), C00D(H00D)
2.b Aromatic/amide H refined with riding coordinates:
 C009(H009), C00B(H00B), C00C(H00C), C00E(H00E), C00F(H00F), C00G(H00G)
2.c Idealised Me refined as rotating group:
 C00H(H00H,H00I,H00J), C00I(H00K,H00L,H00M), C00J(H00N,H00O,H00P), C00K(H00Q,
 H00R,H00S)
;
_olex2_submission_special_instructions 'No special instructions were received'

loop_
_space_group_symop_operation_xyz
'x, y, z'
'-x, y+1/2, -z+1/2'
'-x, -y, -z'
'x, -y-1/2, z-1/2'

loop_
_atom_site_label
_atom_site_type_symbol
_atom_site_fract_x
_atom_site_fract_y
_atom_site_fract_z
_atom_site_U_iso_or_equiv
_atom_site_adp_type
_atom_site_occupancy
_atom_site_site_symmetry_order
_atom_site_calc_flag
_atom_site_refinement_flags_posn
_atom_site_refinement_flags_adp
_atom_site_refinement_flags_occupancy
_atom_site_disorder_assembly
_atom_site_disorder_group
Br1 Br 0.15513(6) 0.18277(4) 0.63676(4) 0.03851(17) Uani 1 1 d . . . . .
Br2 Br 0.51702(6) 0.27508(5) 0.55579(5) 0.0476(2) Uani 1 1 d . . . . .
Fe1 Fe 0.31515(7) 0.31663(6) 0.62412(6) 0.0293(2) Uani 1 1 d . . . . .
P1 P 0.32427(12) 0.45906(10) 0.74863(10) 0.0251(3) Uani 1 1 d . . . . .
N1 N 0.2222(4) 0.4341(3) 0.5380(3) 0.0232(9) Uani 1 1 d . . . . .
C006 C 0.2057(4) 0.5344(4) 0.5725(4) 0.0205(11) Uani 1 1 d . . . . .
C007 C 0.2490(4) 0.5612(4) 0.6726(4) 0.0231(11) Uani 1 1 d . . . . .
C008 C 0.1484(4) 0.6116(4) 0.5119(4) 0.0254(11) Uani 1 1 d . . . . .
C009 C 0.1047(5) 0.5825(4) 0.4136(4) 0.0316(13) Uani 1 1 d . . . . .
H009 H 0.064070 0.632478 0.370907 0.038 Uiso 1 1 calc R U . . .
C00A C 0.2305(5) 0.4455(4) 0.8668(4) 0.0284(12) Uani 1 1 d . . . . .
H00A H 0.275766 0.392987 0.910280 0.034 Uiso 1 1 calc R U . . .
C00B C 0.1807(5) 0.4110(4) 0.4460(4) 0.0296(12) Uani 1 1 d . . . . .
H00B H 0.191656 0.341318 0.422191 0.035 Uiso 1 1 calc R U . . .
C00C C 0.2373(5) 0.6630(4) 0.7051(4) 0.0281(12) Uani 1 1 d . . . . .
H00C H 0.268777 0.682293 0.770296 0.034 Uiso 1 1 calc R U . . .
C00D C 0.4777(5) 0.5170(4) 0.7851(4) 0.0340(13) Uani 1 1 d . . . . .
H00D H 0.460883 0.578907 0.829594 0.041 Uiso 1 1 calc R U . . .
C00E C 0.1216(5) 0.4830(4) 0.3816(4) 0.0335(13) Uani 1 1 d . . . . .
H00E H 0.093521 0.462330 0.315842 0.040 Uiso 1 1 calc R U . . .
C00F C 0.1786(5) 0.7397(4) 0.6422(4) 0.0345(13) Uani 1 1 d . . . . .
H00F H 0.170675 0.809659 0.665942 0.041 Uiso 1 1 calc R U . . .
C00G C 0.1342(5) 0.7145(4) 0.5492(4) 0.0332(13) Uani 1 1 d . . . . .
H00G H 0.093159 0.766094 0.508670 0.040 Uiso 1 1 calc R U . . .
C00H C 0.2163(6) 0.5450(5) 0.9302(4) 0.0419(15) Uani 1 1 d . . . . .
H00H H 0.299963 0.577943 0.939253 0.063 Uiso 1 1 calc R U . . .
H00I H 0.180988 0.527081 0.996804 0.063 Uiso 1 1 calc R U . . .
H00J H 0.158807 0.593794 0.895286 0.063 Uiso 1 1 calc R U . . .
C00I C 0.1001(5) 0.4006(5) 0.8428(4) 0.0386(14) Uani 1 1 d . . . . .
H00K H 0.051345 0.451051 0.802119 0.058 Uiso 1 1 calc R U . . .
H00L H 0.054752 0.386449 0.906324 0.058 Uiso 1 1 calc R U . . .
H00M H 0.109726 0.335217 0.804539 0.058 Uiso 1 1 calc R U . . .
C00J C 0.5516(5) 0.5539(5) 0.6931(5) 0.0460(16) Uani 1 1 d . . . . .
H00N H 0.569070 0.494061 0.648524 0.069 Uiso 1 1 calc R U . . .
H00O H 0.632346 0.585270 0.715234 0.069 Uiso 1 1 calc R U . . .
H00P H 0.501274 0.606122 0.655938 0.069 Uiso 1 1 calc R U . . .
C00K C 0.5549(6) 0.4368(6) 0.8464(6) 0.071(2) Uani 1 1 d . . . . .
H00Q H 0.503996 0.412047 0.903842 0.106 Uiso 1 1 calc R U . . .
H00R H 0.633165 0.469708 0.871753 0.106 Uiso 1 1 calc R U . . .
H00S H 0.576798 0.377334 0.802672 0.106 Uiso 1 1 calc R U . . .

loop_
_atom_site_aniso_label
_atom_site_aniso_U_11
_atom_site_aniso_U_22
_atom_site_aniso_U_33
_atom_site_aniso_U_23
_atom_site_aniso_U_13
_atom_site_aniso_U_12
Br1 0.0441(3) 0.0300(3) 0.0413(4) 0.0038(3) -0.0091(3) -0.0025(3)
Br2 0.0431(4) 0.0453(4) 0.0546(4) 0.0080(3) 0.0116(3) 0.0182(3)
Fe1 0.0285(4) 0.0301(4) 0.0292(4) 0.0018(3) -0.0038(3) 0.0050(3)
P1 0.0233(7) 0.0250(7) 0.0269(7) 0.0039(6) -0.0029(6) 0.0004(5)
N1 0.018(2) 0.027(2) 0.025(2) -0.0008(19) -0.0016(18) -0.0003(17)
C006 0.013(2) 0.023(3) 0.025(3) -0.002(2) -0.003(2) -0.0011(19)
C007 0.017(2) 0.025(3) 0.027(3) 0.002(2) -0.002(2) 0.002(2)
C008 0.019(3) 0.031(3) 0.026(3) 0.005(2) 0.002(2) 0.001(2)
C009 0.023(3) 0.042(3) 0.029(3) 0.010(3) -0.001(2) 0.004(2)
C00A 0.026(3) 0.037(3) 0.022(3) 0.003(2) -0.004(2) -0.002(2)
C00B 0.024(3) 0.036(3) 0.029(3) -0.003(2) 0.001(2) 0.001(2)
C00C 0.030(3) 0.026(3) 0.028(3) -0.003(2) 0.001(2) -0.002(2)
C00D 0.024(3) 0.038(3) 0.039(3) 0.004(3) -0.011(3) 0.000(2)
C00E 0.029(3) 0.049(4) 0.022(3) 0.001(3) -0.005(2) 0.002(3)
C00F 0.035(3) 0.027(3) 0.042(3) 0.001(3) 0.001(3) 0.003(2)
C00G 0.030(3) 0.031(3) 0.039(3) 0.012(3) 0.000(3) 0.002(2)
C00H 0.047(4) 0.047(4) 0.032(3) -0.009(3) 0.008(3) -0.008(3)
C00I 0.031(3) 0.049(4) 0.036(3) -0.005(3) 0.001(3) -0.010(3)
C00J 0.030(3) 0.062(4) 0.045(4) -0.007(3) 0.001(3) -0.007(3)
C00K 0.039(4) 0.084(6) 0.090(6) 0.032(5) -0.032(4) -0.005(4)

loop_
_atom_type_symbol
_atom_type_description
_atom_type_scat_dispersion_real
_atom_type_scat_dispersion_imag
_atom_type_scat_source
C C 0.0033 0.0016 'International Tables Vol C Tables 4.2.6.8 and 6.1.1.4'
H H 0.0000 0.0000 'International Tables Vol C Tables 4.2.6.8 and 6.1.1.4'
Br Br -0.2901 2.4595 'International Tables Vol C Tables 4.2.6.8 and 6.1.1.4'
Fe Fe 0.3463 0.8444 'International Tables Vol C Tables 4.2.6.8 and 6.1.1.4'
N N 0.0061 0.0033 'International Tables Vol C Tables 4.2.6.8 and 6.1.1.4'
P P 0.1023 0.0942 'International Tables Vol C Tables 4.2.6.8 and 6.1.1.4'

loop_
_geom_angle_atom_site_label_1
_geom_angle_atom_site_label_2
_geom_angle_atom_site_label_3
_geom_angle
_geom_angle_site_symmetry_1
_geom_angle_site_symmetry_3
_geom_angle_publ_flag
Br1 Fe1 P1 120.46(5) . . ?
Br2 Fe1 Br1 119.63(4) . . ?
Br2 Fe1 P1 112.86(5) . . ?
N1 Fe1 Br1 102.74(11) . . ?
N1 Fe1 Br2 111.50(12) . . ?
N1 Fe1 P1 81.33(11) . . ?
C007 P1 Fe1 98.52(17) . . ?
C007 P1 C00A 107.3(2) . . ?
C007 P1 C00D 103.5(2) . . ?
C00A P1 Fe1 118.25(17) . . ?
C00D P1 Fe1 120.4(2) . . ?
C00D P1 C00A 106.7(2) . . ?
C006 N1 Fe1 122.9(3) . . ?
C00B N1 Fe1 118.9(3) . . ?
C00B N1 C006 118.1(4) . . ?
N1 C006 C007 119.2(4) . . ?
N1 C006 C008 121.5(4) . . ?
C008 C006 C007 119.3(4) . . ?
C006 C007 P1 118.0(4) . . ?
C00C C007 P1 123.0(4) . . ?
C00C C007 C006 118.9(4) . . ?
C006 C008 C009 118.1(5) . . ?
C006 C008 C00G 120.2(5) . . ?
C00G C008 C009 121.8(5) . . ?
C008 C009 H009 120.4 . . ?
C00E C009 C008 119.3(5) . . ?
C00E C009 H009 120.4 . . ?
P1 C00A H00A 106.9 . . ?
C00H C00A P1 115.8(4) . . ?
C00H C00A H00A 106.9 . . ?
C00I C00A P1 110.1(3) . . ?
C00I C00A H00A 106.9 . . ?
C00I C00A C00H 109.7(5) . . ?
N1 C00B H00B 118.1 . . ?
N1 C00B C00E 123.8(5) . . ?
C00E C00B H00B 118.1 . . ?
C007 C00C H00C 119.7 . . ?
C007 C00C C00F 120.6(5) . . ?
C00F C00C H00C 119.7 . . ?
P1 C00D H00D 108.3 . . ?
C00J C00D P1 111.6(4) . . ?
C00J C00D H00D 108.3 . . ?
C00J C00D C00K 110.9(5) . . ?
C00K C00D P1 109.3(4) . . ?
C00K C00D H00D 108.3 . . ?
C009 C00E C00B 119.3(5) . . ?
C009 C00E H00E 120.4 . . ?
C00B C00E H00E 120.4 . . ?
C00C C00F H00F 119.6 . . ?
C00G C00F C00C 120.8(5) . . ?
C00G C00F H00F 119.6 . . ?
C008 C00G H00G 119.9 . . ?
C00F C00G C008 120.2(5) . . ?
C00F C00G H00G 119.9 . . ?
C00A C00H H00H 109.5 . . ?
C00A C00H H00I 109.5 . . ?
C00A C00H H00J 109.5 . . ?
H00H C00H H00I 109.5 . . ?
H00H C00H H00J 109.5 . . ?
H00I C00H H00J 109.5 . . ?
C00A C00I H00K 109.5 . . ?
C00A C00I H00L 109.5 . . ?
C00A C00I H00M 109.5 . . ?
H00K C00I H00L 109.5 . . ?
H00K C00I H00M 109.5 . . ?
H00L C00I H00M 109.5 . . ?
C00D C00J H00N 109.5 . . ?
C00D C00J H00O 109.5 . . ?
C00D C00J H00P 109.5 . . ?
H00N C00J H00O 109.5 . . ?
H00N C00J H00P 109.5 . . ?
H00O C00J H00P 109.5 . . ?
C00D C00K H00Q 109.5 . . ?
C00D C00K H00R 109.5 . . ?
C00D C00K H00S 109.5 . . ?
H00Q C00K H00R 109.5 . . ?
H00Q C00K H00S 109.5 . . ?
H00R C00K H00S 109.5 . . ?

loop_
_geom_bond_atom_site_label_1
_geom_bond_atom_site_label_2
_geom_bond_distance
_geom_bond_site_symmetry_2
_geom_bond_publ_flag
Br1 Fe1 2.4013(10) . ?
Br2 Fe1 2.3646(10) . ?
Fe1 P1 2.4488(16) . ?
Fe1 N1 2.115(4) . ?
P1 C007 1.821(5) . ?
P1 C00A 1.851(5) . ?
P1 C00D 1.834(5) . ?
N1 C006 1.370(6) . ?
N1 C00B 1.318(6) . ?
C006 C007 1.433(6) . ?
C006 C008 1.401(6) . ?
C007 C00C 1.373(7) . ?
C008 C009 1.420(7) . ?
C008 C00G 1.409(7) . ?
C009 H009 0.9500 . ?
C009 C00E 1.350(7) . ?
C00A H00A 1.0000 . ?
C00A C00H 1.527(7) . ?
C00A C00I 1.516(7) . ?
C00B H00B 0.9500 . ?
C00B C00E 1.394(7) . ?
C00C H00C 0.9500 . ?
C00C C00F 1.421(7) . ?
C00D H00D 1.0000 . ?
C00D C00J 1.516(8) . ?
C00D C00K 1.531(8) . ?
C00E H00E 0.9500 . ?
C00F H00F 0.9500 . ?
C00F C00G 1.346(7) . ?
C00G H00G 0.9500 . ?
C00H H00H 0.9800 . ?
C00H H00I 0.9800 . ?
C00H H00J 0.9800 . ?
C00I H00K 0.9800 . ?
C00I H00L 0.9800 . ?
C00I H00M 0.9800 . ?
C00J H00N 0.9800 . ?
C00J H00O 0.9800 . ?
C00J H00P 0.9800 . ?
C00K H00Q 0.9800 . ?
C00K H00R 0.9800 . ?
C00K H00S 0.9800 . ?

loop_
_geom_torsion_atom_site_label_1
_geom_torsion_atom_site_label_2
_geom_torsion_atom_site_label_3
_geom_torsion_atom_site_label_4
_geom_torsion
_geom_torsion_site_symmetry_1
_geom_torsion_site_symmetry_2
_geom_torsion_site_symmetry_3
_geom_torsion_site_symmetry_4
_geom_torsion_publ_flag
Fe1 P1 C007 C006 1.5(4) . . . . ?
Fe1 P1 C007 C00C -175.4(4) . . . . ?
Fe1 P1 C00A C00H -167.2(3) . . . . ?
Fe1 P1 C00A C00I -42.0(4) . . . . ?
Fe1 P1 C00D C00J 54.0(5) . . . . ?
Fe1 P1 C00D C00K -69.0(5) . . . . ?
Fe1 N1 C006 C007 -2.2(6) . . . . ?
Fe1 N1 C006 C008 177.4(3) . . . . ?
Fe1 N1 C00B C00E -178.1(4) . . . . ?
P1 C007 C00C C00F 179.4(4) . . . . ?
N1 C006 C007 P1 0.1(6) . . . . ?
N1 C006 C007 C00C 177.1(4) . . . . ?
N1 C006 C008 C009 1.4(7) . . . . ?
N1 C006 C008 C00G -179.2(4) . . . . ?
N1 C00B C00E C009 -0.1(8) . . . . ?
C006 N1 C00B C00E 0.4(7) . . . . ?
C006 C007 C00C C00F 2.6(7) . . . . ?
C006 C008 C009 C00E -1.1(7) . . . . ?
C006 C008 C00G C00F 1.7(8) . . . . ?
C007 P1 C00A C00H -57.1(4) . . . . ?
C007 P1 C00A C00I 68.1(4) . . . . ?
C007 P1 C00D C00J -54.5(5) . . . . ?
C007 P1 C00D C00K -177.5(5) . . . . ?
C007 C006 C008 C009 -179.0(4) . . . . ?
C007 C006 C008 C00G 0.3(7) . . . . ?
C007 C00C C00F C00G -0.5(8) . . . . ?
C008 C006 C007 P1 -179.5(4) . . . . ?
C008 C006 C007 C00C -2.5(7) . . . . ?
C008 C009 C00E C00B 0.5(8) . . . . ?
C009 C008 C00G C00F -178.9(5) . . . . ?
C00A P1 C007 C006 -121.7(4) . . . . ?
C00A P1 C007 C00C 61.4(5) . . . . ?
C00A P1 C00D C00J -167.5(4) . . . . ?
C00A P1 C00D C00K 69.4(5) . . . . ?
C00B N1 C006 C007 179.4(4) . . . . ?
C00B N1 C006 C008 -1.0(7) . . . . ?
C00C C00F C00G C008 -1.7(8) . . . . ?
C00D P1 C007 C006 125.7(4) . . . . ?
C00D P1 C007 C00C -51.2(5) . . . . ?
C00D P1 C00A C00H 53.3(4) . . . . ?
C00D P1 C00A C00I 178.5(4) . . . . ?
C00G C008 C009 C00E 179.6(5) . . . . ?
